data_7024719
loop_
_publ_author_name
'Schley, Michael'
'Fritzsche, Sebastian'
'L\"onnecke, Peter'
'Hey-Hawkins, Evamarie'

_publ_section_title
;
 Soluble monometallic salen complexes derived from O-functionalised
 diamines as metalloligands for the synthesis of heterobimetallic
 complexes.
;
_journal_issue 17
_journal_name_full 'Dalton transactions (Cambridge, England : 2003)'
_journal_page_first 4090
_journal_page_last 4106
_journal_paper_doi 10.1039/b920706f
_journal_volume 39
_journal_year 2010
_chemical_formula_sum 'C45 H58 Cl2 Mo N6 O4'
_chemical_formula_weight 913.81
_chemical_name_systematic
;
?
;
_space_group_IT_number 14
_symmetry_cell_setting monoclinic
_symmetry_space_group_name_Hall '-P 2ybc'
_symmetry_space_group_name_H-M 'P 1 21/c 1'
_atom_sites_solution_hydrogens geom
_atom_sites_solution_primary heavy
_atom_sites_solution_secondary difmap
_audit_creation_method SHELXL-97
_cell_angle_alpha 90.00
_cell_angle_beta 106.592(3)
_cell_angle_gamma 90.00
_cell_formula_units_Z 4
_cell_length_a 15.129(2)
_cell_length_b 16.508(3)
_cell_length_c 20.585(3)
_cell_measurement_reflns_used 930
_cell_measurement_temperature 218(2)
_cell_measurement_theta_max 27.36
_cell_measurement_theta_min 2.32
_cell_volume 4927.0(13)
_computing_cell_refinement 'Bruker SAINT'
_computing_data_collection 'Bruker SMART'
_computing_data_reduction 'Bruker SAINT'
_computing_molecular_graphics 'ORTEP3 for Windows (L. J. Farrugia, 1997)'
_computing_publication_material 'WINGX (L.J. Farrugia,1999)'
_computing_structure_refinement 'SHELXL-97 (Sheldrick,1997)'
_computing_structure_solution 'SHELXS-97 (Sheldrick, 1990)'
_diffrn_ambient_temperature 218(2)
_diffrn_measured_fraction_theta_full 0.994
_diffrn_measured_fraction_theta_max 0.994
_diffrn_measurement_device_type 'CCD area detector'
_diffrn_measurement_method 'omega scans'
_diffrn_radiation_monochromator graphite
_diffrn_radiation_source 'fine-focus sealed tube'
_diffrn_radiation_type MoK\a
_diffrn_radiation_wavelength 0.71073
_diffrn_reflns_av_R_equivalents 0.0755
_diffrn_reflns_av_sigmaI/netI 0.0889
_diffrn_reflns_limit_h_max 14
_diffrn_reflns_limit_h_min -18
_diffrn_reflns_limit_k_max 20
_diffrn_reflns_limit_k_min -20
_diffrn_reflns_limit_l_max 25
_diffrn_reflns_limit_l_min -18
_diffrn_reflns_number 26767
_diffrn_reflns_theta_full 26.37
_diffrn_reflns_theta_max 26.37
_diffrn_reflns_theta_min 1.93
_exptl_absorpt_coefficient_mu 0.419
_exptl_absorpt_correction_type multi-scan
_exptl_crystal_colour 'dark blue'
_exptl_crystal_density_diffrn 1.232
_exptl_crystal_density_method 'not measured'
_exptl_crystal_description prism
_exptl_crystal_F_000 1912
_exptl_crystal_size_max 0.30
_exptl_crystal_size_mid 0.30
_exptl_crystal_size_min 0.30
_refine_diff_density_max 1.133
_refine_diff_density_min -0.990
_refine_diff_density_rms 0.098
_refine_ls_extinction_method none
_refine_ls_goodness_of_fit_ref 1.164
_refine_ls_hydrogen_treatment constr
_refine_ls_matrix_type full
_refine_ls_number_parameters 514
_refine_ls_number_reflns 10009
_refine_ls_number_restraints 0
_refine_ls_restrained_S_all 1.164
_refine_ls_R_factor_all 0.1384
_refine_ls_R_factor_gt 0.0797
_refine_ls_shift/su_max 0.003
_refine_ls_shift/su_mean 0.000
_refine_ls_structure_factor_coef Fsqd
_refine_ls_weighting_details 'calc w=1/[\s^2^(Fo^2^)+(0.0597P)^2^+13.4642P] where P=(Fo^2^+2Fc^2^)/3'
_refine_ls_weighting_scheme calc
_refine_ls_wR_factor_gt 0.1608
_refine_ls_wR_factor_ref 0.1895
_reflns_number_gt 6635
_reflns_number_total 10009
_reflns_threshold_expression >2sigma(I)
_cod_data_source_file b920706f.txt
_cod_data_source_block c1547fin
_cod_depositor_comments
;
The following automatic conversions were performed:

'_symmetry_cell_setting' value 'Monoclinic' changed to 'monoclinic'
according to /home/saulius/struct/CIF-dictionaries/cif_core.dic
dictionary named 'cif_core.dic' version 2.4.2 from 2011-04-26.

Automatic conversion script
Id: cif_fix_values 1891 2012-01-12 08:04:46Z andrius 
;
_cod_original_cell_volume 4927.2(13)
_cod_original_sg_symbol_H-M P2(1)/c
_cod_database_code 7024719

loop_
_symmetry_equiv_pos_as_xyz
'x, y, z'
'-x, y+1/2, -z+1/2'
'-x, -y, -z'
'x, -y-1/2, z-1/2'

loop_
_atom_site_label
_atom_site_type_symbol
_atom_site_fract_x
_atom_site_fract_y
_atom_site_fract_z
_atom_site_U_iso_or_equiv
_atom_site_adp_type
_atom_site_occupancy
_atom_site_symmetry_multiplicity
_atom_site_calc_flag
_atom_site_refinement_flags
Mo1 Mo 0.28421(4) 0.02470(3) 0.87999(2) 0.02877(15) Uani 1 1 d .
Cl1 Cl 0.16547(12) 0.05605(10) 0.93134(8) 0.0453(4) Uani 1 1 d .
Cl2 Cl 0.39840(11) -0.01252(9) 0.82449(7) 0.0396(4) Uani 1 1 d .
O1 O 0.1925(3) 0.0408(2) 0.79459(18) 0.0339(9) Uani 1 1 d .
O2 O 0.2932(3) -0.0850(2) 0.91277(18) 0.0333(9) Uani 1 1 d .
O3 O 0.4480(4) 0.4286(2) 0.9439(2) 0.0576(14) Uani 1 1 d .
H3O H 0.4605 0.4769 0.9532 0.086 Uiso 1 1 d R
O4 O 0.5311(4) 0.4133(2) 1.0524(2) 0.0535(13) Uani 1 1 d .
N1 N 0.3231(3) 0.1469(3) 0.8690(2) 0.0323(11) Uani 1 1 d .
N2 N 0.3796(3) 0.0535(3) 0.9759(2) 0.0286(11) Uani 1 1 d .
C1 C 0.1921(4) 0.0840(3) 0.7400(3) 0.0347(14) Uani 1 1 d .
C2 C 0.2477(4) 0.1547(4) 0.7465(3) 0.0379(15) Uani 1 1 d .
C3 C 0.2428(5) 0.2034(4) 0.6899(3) 0.0467(17) Uani 1 1 d .
H3 H 0.2791 0.2505 0.6954 0.056 Uiso 1 1 calc R
C4 C 0.1869(5) 0.1847(4) 0.6268(3) 0.0491(18) Uani 1 1 d .
C5 C 0.1336(5) 0.1142(4) 0.6214(3) 0.0482(17) Uani 1 1 d .
H5 H 0.0960 0.1000 0.5781 0.058 Uiso 1 1 calc R
C6 C 0.1322(4) 0.0635(4) 0.6752(3) 0.0384(15) Uani 1 1 d .
C7 C 0.1812(6) 0.2389(6) 0.5655(4) 0.070(3) Uani 1 1 d .
C8 C 0.2526(10) 0.2999(10) 0.5777(6) 0.176(8) Uani 1 1 d .
H8A H 0.2560 0.3218 0.5348 0.263 Uiso 1 1 calc R
H8B H 0.3113 0.2757 0.6015 0.263 Uiso 1 1 calc R
H8C H 0.2382 0.3431 0.6051 0.263 Uiso 1 1 calc R
C9 C 0.2216(12) 0.1863(12) 0.5139(7) 0.196(9) Uani 1 1 d .
H9A H 0.1877 0.1358 0.5034 0.295 Uiso 1 1 calc R
H9B H 0.2863 0.1748 0.5350 0.295 Uiso 1 1 calc R
H9C H 0.2149 0.2168 0.4725 0.295 Uiso 1 1 calc R
C10 C 0.0906(8) 0.2557(10) 0.5272(7) 0.200(9) Uani 1 1 d .
H10A H 0.0636 0.2949 0.5510 0.300 Uiso 1 1 calc R
H10B H 0.0546 0.2061 0.5206 0.300 Uiso 1 1 calc R
H10C H 0.0909 0.2775 0.4835 0.300 Uiso 1 1 calc R
C11 C 0.0708(5) -0.0118(4) 0.6669(3) 0.0479(17) Uani 1 1 d .
C12 C 0.1315(6) -0.0868(4) 0.6869(4) 0.072(3) Uani 1 1 d .
H12A H 0.1710 -0.0920 0.6574 0.108 Uiso 1 1 calc R
H12B H 0.0928 -0.1345 0.6825 0.108 Uiso 1 1 calc R
H12C H 0.1691 -0.0816 0.7335 0.108 Uiso 1 1 calc R
C13 C 0.0112(6) -0.0233(5) 0.5927(4) 0.079(3) Uani 1 1 d .
H13A H -0.0235 0.0258 0.5770 0.119 Uiso 1 1 calc R
H13B H -0.0311 -0.0681 0.5903 0.119 Uiso 1 1 calc R
H13C H 0.0509 -0.0349 0.5643 0.119 Uiso 1 1 calc R
C14 C 0.0047(6) -0.0044(5) 0.7101(4) 0.068(2) Uani 1 1 d .
H14A H 0.0396 -0.0018 0.7576 0.102 Uiso 1 1 calc R
H14B H -0.0357 -0.0513 0.7026 0.102 Uiso 1 1 calc R
H14C H -0.0320 0.0444 0.6977 0.102 Uiso 1 1 calc R
C15 C 0.3050(4) 0.1828(3) 0.8104(3) 0.0377(15) Uani 1 1 d .
H15 H 0.3332 0.2334 0.8100 0.045 Uiso 1 1 calc R
C16 C 0.3054(4) -0.1159(3) 0.9748(3) 0.0325(13) Uani 1 1 d .
C17 C 0.3599(4) -0.0736(3) 1.0316(3) 0.0345(14) Uani 1 1 d .
C18 C 0.3828(5) -0.1108(4) 1.0963(3) 0.0404(15) Uani 1 1 d .
H18 H 0.4211 -0.0830 1.1336 0.048 Uiso 1 1 calc R
C19 C 0.3508(5) -0.1860(4) 1.1060(3) 0.0428(16) Uani 1 1 d .
C20 C 0.2926(5) -0.2238(4) 1.0489(3) 0.0447(16) Uani 1 1 d .
H20 H 0.2685 -0.2747 1.0552 0.054 Uiso 1 1 calc R
C21 C 0.2674(4) -0.1921(3) 0.9832(3) 0.0368(14) Uani 1 1 d .
C22 C 0.3778(6) -0.2275(5) 1.1759(4) 0.061(2) Uani 1 1 d .
C23 C 0.4355(13) -0.1770(8) 1.2293(5) 0.206(10) Uani 1 1 d .
H23A H 0.3975 -0.1371 1.2433 0.309 Uiso 1 1 calc R
H23B H 0.4812 -0.1495 1.2124 0.309 Uiso 1 1 calc R
H23C H 0.4664 -0.2106 1.2677 0.309 Uiso 1 1 calc R
C24 C 0.4310(13) -0.3044(9) 1.1714(6) 0.193(8) Uani 1 1 d .
H24A H 0.4062 -0.3287 1.1270 0.290 Uiso 1 1 calc R
H24B H 0.4252 -0.3423 1.2060 0.290 Uiso 1 1 calc R
H24C H 0.4956 -0.2913 1.1784 0.290 Uiso 1 1 calc R
C25 C 0.2949(9) -0.2570(11) 1.1926(6) 0.196(9) Uani 1 1 d .
H25A H 0.3126 -0.2971 1.2284 0.294 Uiso 1 1 calc R
H25B H 0.2530 -0.2814 1.1527 0.294 Uiso 1 1 calc R
H25C H 0.2645 -0.2120 1.2077 0.294 Uiso 1 1 calc R
C26 C 0.1989(5) -0.2359(4) 0.9228(3) 0.0450(16) Uani 1 1 d .
C27 C 0.1600(6) -0.3130(4) 0.9466(4) 0.072(3) Uani 1 1 d .
H27A H 0.1130 -0.3363 0.9089 0.108 Uiso 1 1 calc R
H27B H 0.1332 -0.2993 0.9827 0.108 Uiso 1 1 calc R
H27C H 0.2094 -0.3519 0.9632 0.108 Uiso 1 1 calc R
C28 C 0.2465(5) -0.2604(4) 0.8700(4) 0.059(2) Uani 1 1 d .
H28A H 0.2696 -0.2125 0.8530 0.089 Uiso 1 1 calc R
H28B H 0.2028 -0.2880 0.8328 0.089 Uiso 1 1 calc R
H28C H 0.2975 -0.2965 0.8905 0.089 Uiso 1 1 calc R
C29 C 0.1171(5) -0.1793(4) 0.8920(4) 0.058(2) Uani 1 1 d .
H29A H 0.1373 -0.1348 0.8689 0.088 Uiso 1 1 calc R
H29B H 0.0935 -0.1581 0.9277 0.088 Uiso 1 1 calc R
H29C H 0.0688 -0.2093 0.8598 0.088 Uiso 1 1 calc R
C30 C 0.3949(4) 0.0057(3) 1.0292(3) 0.0338(14) Uani 1 1 d .
H30 H 0.4331 0.0264 1.0701 0.041 Uiso 1 1 calc R
C31 C 0.3800(4) 0.1845(3) 0.9279(3) 0.0292(13) Uani 1 1 d .
C32 C 0.4155(4) 0.1342(3) 0.9838(3) 0.0306(13) Uani 1 1 d .
C33 C 0.4783(4) 0.1648(3) 1.0418(3) 0.0329(13) Uani 1 1 d .
H33 H 0.5056 0.1302 1.0783 0.039 Uiso 1 1 calc R
C34 C 0.5003(4) 0.2460(3) 1.0454(3) 0.0378(15) Uani 1 1 d .
H34 H 0.5419 0.2669 1.0849 0.045 Uiso 1 1 calc R
C35 C 0.4614(4) 0.2973(3) 0.9911(3) 0.0343(14) Uani 1 1 d .
C36 C 0.4013(4) 0.2670(3) 0.9326(3) 0.0354(14) Uani 1 1 d .
H36 H 0.3747 0.3017 0.8961 0.042 Uiso 1 1 calc R
C37 C 0.4815(5) 0.3863(3) 0.9950(3) 0.0438(16) Uani 1 1 d .
N3 N 0.3071(10) 0.5226(8) 1.0341(7) 0.171(6) Uani 1 1 d .
C38 C 0.3926(9) 0.4666(7) 1.1509(5) 0.108(4) Uani 1 1 d .
H38A H 0.3971 0.4082 1.1478 0.161 Uiso 1 1 calc R
H38B H 0.3604 0.4801 1.1840 0.161 Uiso 1 1 calc R
H38C H 0.4540 0.4899 1.1647 0.161 Uiso 1 1 calc R
C39 C 0.3428(9) 0.4984(7) 1.0863(6) 0.107(4) Uani 1 1 d .
N4 N 0.3431(11) 0.4011(9) 0.7611(8) 0.177(6) Uani 1 1 d .
C40 C 0.2682(8) 0.4998(7) 0.8281(7) 0.124(5) Uani 1 1 d .
H40A H 0.3111 0.5430 0.8474 0.186 Uiso 1 1 calc R
H40B H 0.2523 0.4708 0.8642 0.186 Uiso 1 1 calc R
H40C H 0.2128 0.5226 0.7974 0.186 Uiso 1 1 calc R
C41 C 0.3103(11) 0.4447(9) 0.7915(8) 0.133(5) Uani 1 1 d .
N5 N 0.1646(11) 0.3172(8) 0.8341(8) 0.160(5) Uani 1 1 d .
C42 C 0.0369(10) 0.2108(8) 0.7988(7) 0.138(5) Uani 1 1 d .
H42A H 0.0628 0.1578 0.8131 0.208 Uiso 1 1 calc R
H42B H 0.0103 0.2112 0.7500 0.208 Uiso 1 1 calc R
H42C H -0.0107 0.2228 0.8205 0.208 Uiso 1 1 calc R
C43 C 0.1066(11) 0.2695(9) 0.8172(7) 0.104(4) Uani 1 1 d .
N6 N 0.1089 -0.0241 1.0726 0.414(16) Uiso 1 1 d .
C44 C 0.1240 -0.1116 1.1776 0.334(15) Uiso 1 1 d .
C45 C 0.1173 -0.0596 1.1222 0.278(12) Uiso 1 1 d .
H44A H 0.0839 -0.1572 1.1631 0.418 Uiso 1 1 d .
H44B H 0.1064 -0.0829 1.2125 0.418 Uiso 1 1 d .
H44C H 0.1865 -0.1302 1.1950 0.418 Uiso 1 1 d .

loop_
_atom_site_aniso_label
_atom_site_aniso_U_11
_atom_site_aniso_U_22
_atom_site_aniso_U_33
_atom_site_aniso_U_23
_atom_site_aniso_U_13
_atom_site_aniso_U_12
Mo1 0.0419(3) 0.0177(2) 0.0237(2) -0.0008(2) 0.00463(19) -0.0052(2)
Cl1 0.0513(11) 0.0427(9) 0.0435(9) -0.0061(7) 0.0161(7) 0.0002(8)
Cl2 0.0509(10) 0.0350(8) 0.0336(7) -0.0005(6) 0.0130(7) -0.0009(7)
O1 0.043(2) 0.024(2) 0.028(2) 0.0013(16) -0.0009(17) -0.0065(17)
O2 0.053(3) 0.0227(19) 0.0215(18) -0.0011(15) 0.0066(17) -0.0094(18)
O3 0.091(4) 0.019(2) 0.048(3) -0.0004(19) -0.002(3) -0.015(2)
O4 0.081(4) 0.026(2) 0.044(3) -0.0024(19) 0.001(2) -0.017(2)
N1 0.041(3) 0.020(2) 0.031(2) -0.0010(19) 0.002(2) -0.005(2)
N2 0.039(3) 0.016(2) 0.031(2) -0.0029(18) 0.009(2) -0.007(2)
C1 0.046(4) 0.024(3) 0.031(3) -0.006(2) 0.007(3) -0.001(3)
C2 0.050(4) 0.030(3) 0.031(3) 0.003(2) 0.007(3) -0.005(3)
C3 0.057(5) 0.038(4) 0.041(4) 0.009(3) 0.009(3) -0.010(3)
C4 0.059(5) 0.053(4) 0.034(3) 0.008(3) 0.010(3) -0.009(4)
C5 0.058(5) 0.051(4) 0.029(3) 0.000(3) 0.002(3) -0.004(3)
C6 0.044(4) 0.035(3) 0.031(3) -0.004(3) 0.003(3) 0.002(3)
C7 0.071(6) 0.092(6) 0.039(4) 0.027(4) 0.003(4) -0.027(5)
C8 0.164(13) 0.229(17) 0.098(9) 0.111(11) -0.020(8) -0.087(12)
C9 0.186(16) 0.31(2) 0.131(12) 0.107(15) 0.099(12) 0.044(16)
C10 0.071(8) 0.30(2) 0.213(15) 0.229(15) 0.023(9) 0.022(10)
C11 0.063(5) 0.036(4) 0.035(3) -0.005(3) -0.002(3) -0.012(3)
C12 0.098(7) 0.033(4) 0.071(5) -0.011(4) 0.003(5) -0.005(4)
C13 0.101(7) 0.063(5) 0.050(4) 0.002(4) -0.017(4) -0.021(5)
C14 0.061(5) 0.069(5) 0.066(5) 0.000(4) 0.005(4) -0.025(4)
C15 0.051(4) 0.021(3) 0.039(3) 0.002(2) 0.010(3) -0.009(3)
C16 0.038(4) 0.024(3) 0.036(3) -0.002(2) 0.011(3) -0.004(3)
C17 0.047(4) 0.023(3) 0.034(3) 0.005(2) 0.014(3) -0.006(3)
C18 0.055(4) 0.032(3) 0.033(3) 0.002(3) 0.011(3) -0.011(3)
C19 0.057(5) 0.033(3) 0.038(3) 0.007(3) 0.012(3) -0.009(3)
C20 0.054(4) 0.029(3) 0.051(4) 0.010(3) 0.016(3) -0.015(3)
C21 0.041(4) 0.025(3) 0.041(3) 0.000(2) 0.005(3) -0.010(3)
C22 0.087(6) 0.051(4) 0.043(4) 0.017(3) 0.014(4) -0.013(4)
C23 0.38(2) 0.131(10) 0.039(5) 0.040(6) -0.044(9) -0.145(14)
C24 0.34(2) 0.157(13) 0.086(9) 0.072(9) 0.063(12) 0.117(15)
C25 0.133(12) 0.37(2) 0.087(8) 0.105(12) 0.039(8) -0.092(14)
C26 0.051(4) 0.028(3) 0.051(4) -0.001(3) 0.007(3) -0.014(3)
C27 0.078(6) 0.047(4) 0.076(5) 0.007(4) 0.000(4) -0.035(4)
C28 0.068(5) 0.045(4) 0.061(5) -0.022(4) 0.012(4) -0.014(4)
C29 0.046(5) 0.046(4) 0.073(5) 0.001(4) 0.000(4) -0.008(3)
C30 0.046(4) 0.025(3) 0.028(3) 0.000(2) 0.006(3) -0.007(3)
C31 0.035(3) 0.023(3) 0.029(3) -0.003(2) 0.007(2) -0.008(2)
C32 0.039(4) 0.018(3) 0.033(3) -0.004(2) 0.008(3) -0.005(2)
C33 0.044(4) 0.020(3) 0.032(3) 0.002(2) 0.006(3) -0.004(3)
C34 0.045(4) 0.025(3) 0.038(3) -0.006(2) 0.003(3) -0.009(3)
C35 0.042(4) 0.022(3) 0.037(3) -0.002(2) 0.009(3) -0.007(3)
C36 0.047(4) 0.022(3) 0.036(3) 0.005(2) 0.009(3) -0.003(3)
C37 0.061(5) 0.021(3) 0.046(4) -0.002(3) 0.009(3) -0.007(3)
N3 0.206(14) 0.156(12) 0.131(10) 0.043(9) 0.018(10) 0.042(10)
C38 0.156(11) 0.107(8) 0.065(6) 0.013(6) 0.041(7) 0.011(8)
C39 0.137(11) 0.102(9) 0.088(8) 0.018(7) 0.044(7) 0.022(8)
N4 0.167(13) 0.148(12) 0.192(14) -0.060(10) 0.012(10) 0.009(10)
C40 0.100(9) 0.084(8) 0.154(12) -0.020(8) -0.017(8) 0.015(7)
C41 0.134(13) 0.098(10) 0.136(12) -0.015(9) -0.014(10) -0.003(9)
N5 0.175(14) 0.105(10) 0.202(14) -0.014(10) 0.058(11) 0.034(9)
C42 0.127(12) 0.102(10) 0.162(13) -0.002(9) 0.003(10) 0.044(9)
C43 0.121(12) 0.083(9) 0.103(9) 0.002(7) 0.024(8) 0.054(8)

loop_
_atom_type_symbol
_atom_type_description
_atom_type_scat_dispersion_real
_atom_type_scat_dispersion_imag
_atom_type_scat_source
Mo Mo -1.6832 0.6857 'International Tables Vol C Tables 4.2.6.8 and 6.1.1.4'
Cl Cl 0.1484 0.1585 'International Tables Vol C Tables 4.2.6.8 and 6.1.1.4'
O O 0.0106 0.0060 'International Tables Vol C Tables 4.2.6.8 and 6.1.1.4'
N N 0.0061 0.0033 'International Tables Vol C Tables 4.2.6.8 and 6.1.1.4'
C C 0.0033 0.0016 'International Tables Vol C Tables 4.2.6.8 and 6.1.1.4'
H H 0.0000 0.0000 'International Tables Vol C Tables 4.2.6.8 and 6.1.1.4'

loop_
_geom_angle_atom_site_label_1
_geom_angle_atom_site_label_2
_geom_angle_atom_site_label_3
_geom_angle
O1 Mo1 O2 114.33(15)
O1 Mo1 N1 85.43(16)
O2 Mo1 N1 159.09(17)
O1 Mo1 N2 159.01(16)
O2 Mo1 N2 85.63(15)
N1 Mo1 N2 75.77(16)
O1 Mo1 Cl1 86.39(13)
O2 Mo1 Cl1 92.05(13)
N1 Mo1 Cl1 96.17(14)
N2 Mo1 Cl1 86.43(13)
O1 Mo1 Cl2 91.70(13)
O2 Mo1 Cl2 86.42(13)
N1 Mo1 Cl2 86.19(14)
N2 Mo1 Cl2 96.22(13)
Cl1 Mo1 Cl2 176.83(6)
C1 O1 Mo1 132.5(4)
C16 O2 Mo1 132.1(3)
C15 N1 C31 120.6(5)
C15 N1 Mo1 122.6(4)
C31 N1 Mo1 116.3(3)
C30 N2 C32 119.5(5)
C30 N2 Mo1 123.2(4)
C32 N2 Mo1 116.5(3)
O1 C1 C2 120.0(5)
O1 C1 C6 120.9(5)
C2 C1 C6 119.0(5)
C3 C2 C1 120.2(5)
C3 C2 C15 117.0(5)
C1 C2 C15 122.6(5)
C4 C3 C2 122.2(6)
C3 C4 C5 116.7(6)
C3 C4 C7 121.7(6)
C5 C4 C7 121.6(6)
C6 C5 C4 125.0(6)
C5 C6 C1 116.8(6)
C5 C6 C11 123.0(5)
C1 C6 C11 120.1(5)
C10 C7 C8 121.6(10)
C10 C7 C4 113.3(7)
C8 C7 C4 113.7(7)
C10 C7 C9 103.2(11)
C8 C7 C9 94.8(11)
C4 C7 C9 106.5(8)
C14 C11 C12 110.6(6)
C14 C11 C6 110.4(6)
C12 C11 C6 109.2(6)
C14 C11 C13 107.0(7)
C12 C11 C13 107.6(6)
C6 C11 C13 112.0(6)
N1 C15 C2 128.1(5)
O2 C16 C17 119.5(5)
O2 C16 C21 120.5(5)
C17 C16 C21 120.0(5)
C16 C17 C18 119.6(5)
C16 C17 C30 124.3(5)
C18 C17 C30 116.1(5)
C19 C18 C17 122.0(6)
C18 C19 C20 116.5(6)
C18 C19 C22 122.0(6)
C20 C19 C22 121.5(6)
C21 C20 C19 125.3(5)
C20 C21 C16 116.4(5)
C20 C21 C26 122.4(5)
C16 C21 C26 121.2(5)
C23 C22 C25 112.4(11)
C23 C22 C24 108.1(11)
C25 C22 C24 103.8(11)
C23 C22 C19 113.1(6)
C25 C22 C19 110.4(7)
C24 C22 C19 108.5(7)
C28 C26 C29 110.9(6)
C28 C26 C27 108.0(6)
C29 C26 C27 107.4(6)
C28 C26 C21 110.7(6)
C29 C26 C21 108.8(5)
C27 C26 C21 111.0(5)
N2 C30 C17 127.2(5)
C36 C31 C32 119.7(5)
C36 C31 N1 124.1(5)
C32 C31 N1 116.2(5)
C33 C32 C31 120.0(5)
C33 C32 N2 125.4(5)
C31 C32 N2 114.6(5)
C34 C33 C32 119.6(5)
C33 C34 C35 120.6(5)
C36 C35 C34 120.1(5)
C36 C35 C37 118.5(5)
C34 C35 C37 121.4(5)
C35 C36 C31 119.8(5)
O3 C37 O4 125.0(5)
O3 C37 C35 118.5(5)
O4 C37 C35 116.5(5)
N3 C39 C38 176.6(15)
N4 C41 C40 178.8(18)
N5 C43 C42 178.3(17)
N6 C45 C44 172.784(1)

loop_
_geom_bond_atom_site_label_1
_geom_bond_atom_site_label_2
_geom_bond_distance
Mo1 O1 1.922(4)
Mo1 O2 1.923(4)
Mo1 N1 2.131(4)
Mo1 N2 2.140(4)
Mo1 Cl1 2.3868(18)
Mo1 Cl2 2.4071(17)
O1 C1 1.329(7)
O2 C16 1.338(6)
O3 C37 1.244(7)
O4 C37 1.285(7)
N1 C15 1.300(7)
N1 C31 1.415(7)
N2 C30 1.317(7)
N2 C32 1.431(7)
C1 C2 1.423(8)
C1 C6 1.423(8)
C2 C3 1.400(8)
C2 C15 1.430(8)
C3 C4 1.366(9)
C4 C5 1.401(9)
C4 C7 1.530(9)
C5 C6 1.394(9)
C6 C11 1.531(9)
C7 C10 1.399(13)
C7 C8 1.445(14)
C7 C9 1.621(18)
C11 C14 1.521(11)
C11 C12 1.526(10)
C11 C13 1.547(9)
C16 C17 1.409(8)
C16 C21 1.414(8)
C17 C18 1.416(8)
C17 C30 1.418(8)
C18 C19 1.367(8)
C19 C20 1.398(9)
C19 C22 1.541(9)
C20 C21 1.397(8)
C21 C26 1.553(8)
C22 C23 1.455(12)
C22 C25 1.475(13)
C22 C24 1.521(15)
C26 C28 1.519(10)
C26 C29 1.536(9)
C26 C27 1.539(9)
C31 C36 1.395(7)
C31 C32 1.397(7)
C32 C33 1.391(8)
C33 C34 1.378(7)
C34 C35 1.393(8)
C35 C36 1.379(8)
C35 C37 1.498(8)
N3 C39 1.129(14)
C38 C39 1.428(15)
N4 C41 1.155(18)
C40 C41 1.44(2)
N5 C43 1.156(17)
C42 C43 1.402(18)
N6 C45 1.15274(14)
C44 C45 1.40785(17)
